data_2220869
loop_
_publ_author_name
'Rizzoli, Corrado'
'Vicini, Paola'
'Incerti, Matteo'

_publ_section_title 4-Methyl-<i>N</i>-(3-oxo-2,3-dihydro-1,2-benzisothiazol-2-yl)benzenesulfonamide
_journal_coeditor_code LH2764
_journal_issue 2
_journal_name_full 'Acta Crystallographica Section E'
_journal_page_first o425
_journal_page_last o426
_journal_paper_doi 10.1107/S1600536809003201
_journal_volume 65
_journal_year 2009
_chemical_formula_iupac 'C14 H12 N2 O3 S2'
_chemical_formula_moiety 'C14 H12 N2 O3 S2'
_chemical_formula_sum 'C14 H12 N2 O3 S2'
_chemical_formula_weight 320.38
_chemical_name_systematic 4-Methyl-<i>N</i>-(3-oxo-2,3-dihydro-1,2-benzisothiazol-2-yl)benzenesulfonamide
_space_group_IT_number 14
_symmetry_cell_setting monoclinic
_symmetry_space_group_name_Hall '-P 2yn'
_symmetry_space_group_name_H-M 'P 1 21/n 1'
_atom_sites_solution_hydrogens geom
_atom_sites_solution_primary direct
_atom_sites_solution_secondary difmap
_cell_angle_alpha 90.00
_cell_angle_beta 98.490(8)
_cell_angle_gamma 90.00
_cell_formula_units_Z 4
_cell_length_a 8.051(3)
_cell_length_b 7.655(3)
_cell_length_c 23.910(10)
_cell_measurement_reflns_used 1208
_cell_measurement_temperature 296(2)
_cell_measurement_theta_max 54.70
_cell_measurement_theta_min 3.12
_cell_volume 1457.4(10)
_computing_cell_refinement 'SAINT (Bruker, 1997)'
_computing_data_collection 'SMART (Bruker, 1997)'
_computing_data_reduction 'SAINT (Bruker, 1997)'
_computing_molecular_graphics 'ORTEP-3 for Windows (Farrugia, 1997) and SCHAKAL (Keller, 1997)'
_computing_publication_material 'SHELXL97 (Sheldrick, 2008) and PARST95 (Nardelli, 1995)'
_computing_structure_refinement 'SHELXL97 (Sheldrick, 2008)'
_computing_structure_solution 'SIR97 (Altomare <i>et al.</i>,  1999)'
_diffrn_ambient_temperature 296(2)
_diffrn_measured_fraction_theta_full 0.999
_diffrn_measured_fraction_theta_max 0.999
_diffrn_measurement_device 'Bruker SMART 1000 CCD area-detector'
_diffrn_measurement_method \w
_diffrn_radiation_monochromator graphite
_diffrn_radiation_source 'fine-focus sealed tube'
_diffrn_radiation_type MoK\a
_diffrn_radiation_wavelength 0.71073
_diffrn_reflns_av_R_equivalents 0.0410
_diffrn_reflns_av_sigmaI/netI 0.0445
_diffrn_reflns_limit_h_max 10
_diffrn_reflns_limit_h_min -10
_diffrn_reflns_limit_k_max 10
_diffrn_reflns_limit_k_min -10
_diffrn_reflns_limit_l_max 31
_diffrn_reflns_limit_l_min -31
_diffrn_reflns_number 17685
_diffrn_reflns_theta_full 28.00
_diffrn_reflns_theta_max 28.00
_diffrn_reflns_theta_min 1.72
_diffrn_standards_decay_% 0
_diffrn_standards_number 0
_exptl_absorpt_coefficient_mu 0.376
_exptl_absorpt_correction_T_max 0.957
_exptl_absorpt_correction_T_min 0.892
_exptl_absorpt_correction_type multi-scan
_exptl_absorpt_process_details '(SADABS; Bruker, 1997)'
_exptl_crystal_colour 'pale yellow'
_exptl_crystal_density_diffrn 1.460
_exptl_crystal_density_method 'not measured'
_exptl_crystal_description prism
_exptl_crystal_F_000 664
_exptl_crystal_size_max 0.28
_exptl_crystal_size_mid 0.26
_exptl_crystal_size_min 0.12
_refine_diff_density_max 0.229
_refine_diff_density_min -0.283
_refine_ls_extinction_method none
_refine_ls_goodness_of_fit_ref 1.005
_refine_ls_hydrogen_treatment mixed
_refine_ls_matrix_type full
_refine_ls_number_parameters 194
_refine_ls_number_reflns 3521
_refine_ls_number_restraints 1
_refine_ls_restrained_S_all 1.006
_refine_ls_R_factor_all 0.0833
_refine_ls_R_factor_gt 0.0396
_refine_ls_shift/su_max 0.000
_refine_ls_shift/su_mean 0.000
_refine_ls_structure_factor_coef Fsqd
_refine_ls_weighting_details 'w=1/[\s^2^(Fo^2^)+(0.0354P)^2^] where P=(Fo^2^+2Fc^2^)/3'
_refine_ls_weighting_scheme calc
_refine_ls_wR_factor_gt 0.0832
_refine_ls_wR_factor_ref 0.0893
_reflns_number_gt 1888
_reflns_number_total 3521
_reflns_threshold_expression I>2\s(I)
_cod_data_source_file lh2764.cif
_cod_data_source_block I
_cod_depositor_comments
;
The following automatic conversions were performed:
'_symmetry_cell_setting' value 'Monoclinic' changed to 'monoclinic'
according to '/home/saulius/struct/CIF-dictionaries/cif_core.dic'
dictionary named 'cif_core.dic' version 2.4.1 from 2010-06-29.

Automatic conversion script
Id: cif_fix_enum 1527 2010-12-29 10:47:43Z saulius 

The following automatic conversions were performed:

'_symmetry_cell_setting' value 'Monoclinic' changed to 'monoclinic'
according to /home/saulius/struct/CIF-dictionaries/cif_core.dic
dictionary named 'cif_core.dic' version 2.4.1 from 2010-06-29.

Automatic conversion script
Id: cif_fix_values 1715 2011-07-08 13:25:40Z adriana 
;
_cod_original_sg_symbol_H-M 'P 21/n'
_cod_database_code 2220869
_cod_database_fobs_code 2220869

loop_
_symmetry_equiv_pos_as_xyz
x,y,z
-x+1/2,y+1/2,-z+1/2
-x,-y,-z
x-1/2,-y-1/2,z-1/2

loop_
_atom_site_type_symbol
_atom_site_label
_atom_site_fract_x
_atom_site_fract_y
_atom_site_fract_z
_atom_site_U_iso_or_equiv
_atom_site_adp_type
_atom_site_calc_flag
_atom_site_refinement_flags
_atom_site_occupancy
_atom_site_disorder_assembly
_atom_site_disorder_group
S S1 0.07092(8) 0.54275(7) 0.15129(2) 0.0674(2) Uani d . 1 . .
S S2 -0.38794(7) 0.64261(7) 0.12617(2) 0.06196(18) Uani d . 1 . .
O O1 -0.25352(19) 0.2912(2) 0.21942(6) 0.0740(4) Uani d . 1 . .
O O2 -0.4086(2) 0.48129(18) 0.09686(6) 0.0795(5) Uani d . 1 . .
O O3 -0.5189(2) 0.7130(2) 0.15313(7) 0.0826(5) Uani d . 1 . .
N N1 -0.1134(2) 0.4976(2) 0.17603(7) 0.0585(5) Uani d . 1 . .
N N2 -0.2283(3) 0.6277(2) 0.17766(8) 0.0692(5) Uani d D 1 . .
H H2 -0.247(3) 0.670(3) 0.2089(6) 0.085(8) Uiso d D 1 . .
C C1 -0.1300(3) 0.3352(2) 0.19864(8) 0.0524(5) Uani d . 1 . .
C C2 0.0211(2) 0.2380(2) 0.19334(8) 0.0469(5) Uani d . 1 . .
C C3 0.0556(3) 0.0671(3) 0.21027(8) 0.0584(5) Uani d . 1 . .
H H3 -0.0221 0.0028 0.2269 0.070 Uiso calc R 1 . .
C C4 0.2040(3) -0.0051(3) 0.20233(10) 0.0702(6) Uani d . 1 . .
H H4 0.2268 -0.1211 0.2122 0.084 Uiso calc R 1 . .
C C5 0.3219(3) 0.0936(3) 0.17950(10) 0.0796(7) Uani d . 1 . .
H H5 0.4249 0.0432 0.1758 0.096 Uiso calc R 1 . .
C C6 0.2925(3) 0.2611(3) 0.16232(10) 0.0722(6) Uani d . 1 . .
H H6 0.3724 0.3250 0.1467 0.087 Uiso calc R 1 . .
C C7 0.1378(3) 0.3337(2) 0.16900(8) 0.0527(5) Uani d . 1 . .
C C8 -0.3251(2) 0.7991(3) 0.08016(8) 0.0544(5) Uani d . 1 . .
C C9 -0.3198(3) 0.7587(3) 0.02474(10) 0.0815(7) Uani d . 1 . .
H H9 -0.3454 0.6466 0.0111 0.098 Uiso calc R 1 . .
C C10 -0.2757(4) 0.8877(4) -0.01057(10) 0.0977(9) Uani d . 1 . .
H H10 -0.2729 0.8606 -0.0483 0.117 Uiso calc R 1 . .
C C11 -0.2362(3) 1.0529(4) 0.00758(12) 0.0789(7) Uani d . 1 . .
C C12 -0.2448(3) 1.0894(3) 0.06352(11) 0.0793(7) Uani d . 1 . .
H H12 -0.2203 1.2017 0.0772 0.095 Uiso calc R 1 . .
C C13 -0.2886(3) 0.9645(3) 0.09934(10) 0.0708(6) Uani d . 1 . .
H H13 -0.2935 0.9922 0.1369 0.085 Uiso calc R 1 . .
C C14 -0.1871(4) 1.1911(4) -0.03204(12) 0.1226(12) Uani d . 1 . .
H H14A -0.1661 1.2993 -0.0120 0.184 Uiso calc R 1 . .
H H14B -0.2766 1.2068 -0.0629 0.184 Uiso calc R 1 . .
H H14C -0.0874 1.1549 -0.0464 0.184 Uiso calc R 1 . .

loop_
_atom_site_aniso_label
_atom_site_aniso_U_11
_atom_site_aniso_U_22
_atom_site_aniso_U_33
_atom_site_aniso_U_12
_atom_site_aniso_U_13
_atom_site_aniso_U_23
S1 0.0837(4) 0.0494(3) 0.0742(4) -0.0037(3) 0.0287(3) 0.0081(3)
S2 0.0711(4) 0.0537(3) 0.0623(4) 0.0114(3) 0.0140(3) 0.0072(3)
O1 0.0561(9) 0.0904(11) 0.0790(10) 0.0106(8) 0.0222(8) 0.0324(9)
O2 0.1055(13) 0.0531(9) 0.0784(11) -0.0047(8) 0.0092(9) -0.0016(8)
O3 0.0789(11) 0.0863(11) 0.0896(12) 0.0260(9) 0.0360(9) 0.0181(9)
N1 0.0668(12) 0.0489(10) 0.0626(11) 0.0159(9) 0.0193(9) 0.0127(8)
N2 0.0929(14) 0.0660(12) 0.0483(11) 0.0358(11) 0.0092(10) 0.0007(10)
C1 0.0538(13) 0.0556(13) 0.0484(12) 0.0027(10) 0.0099(10) 0.0099(10)
C2 0.0457(12) 0.0437(11) 0.0508(11) 0.0001(9) 0.0055(9) 0.0021(9)
C3 0.0598(14) 0.0514(13) 0.0610(13) 0.0000(10) -0.0004(11) 0.0053(10)
C4 0.0759(17) 0.0548(13) 0.0760(16) 0.0139(13) -0.0013(13) -0.0038(12)
C5 0.0670(16) 0.0808(18) 0.0911(18) 0.0205(14) 0.0121(14) -0.0180(14)
C6 0.0622(15) 0.0765(16) 0.0834(16) -0.0070(13) 0.0287(13) -0.0146(14)
C7 0.0552(13) 0.0498(12) 0.0543(12) -0.0030(10) 0.0122(10) -0.0045(9)
C8 0.0579(13) 0.0556(12) 0.0491(12) 0.0104(10) 0.0056(10) 0.0034(10)
C9 0.111(2) 0.0751(16) 0.0603(16) -0.0120(15) 0.0195(14) -0.0075(13)
C10 0.125(2) 0.119(2) 0.0504(15) -0.0115(19) 0.0165(15) 0.0051(16)
C11 0.0669(16) 0.0886(19) 0.0774(19) -0.0017(14) -0.0021(13) 0.0278(16)
C12 0.0940(19) 0.0613(15) 0.0808(19) -0.0026(13) 0.0065(14) 0.0065(14)
C13 0.0920(18) 0.0637(15) 0.0571(14) 0.0010(13) 0.0125(13) -0.0009(12)
C14 0.108(2) 0.143(3) 0.114(2) -0.014(2) 0.0065(18) 0.070(2)

loop_
_atom_type_symbol
_atom_type_description
_atom_type_scat_dispersion_real
_atom_type_scat_dispersion_imag
_atom_type_scat_source
S S 0.1246 0.1234 'International Tables Vol C Tables 4.2.6.8 and 6.1.1.4'
O O 0.0106 0.0060 'International Tables Vol C Tables 4.2.6.8 and 6.1.1.4'
N N 0.0061 0.0033 'International Tables Vol C Tables 4.2.6.8 and 6.1.1.4'
H H 0.0000 0.0000 'International Tables Vol C Tables 4.2.6.8 and 6.1.1.4'
C C 0.0033 0.0016 'International Tables Vol C Tables 4.2.6.8 and 6.1.1.4'

loop_
_geom_angle_atom_site_label_1
_geom_angle_atom_site_label_2
_geom_angle_atom_site_label_3
_geom_angle_site_symmetry_1
_geom_angle_site_symmetry_3
_geom_angle
_geom_angle_publ_flag
N1 S1 C7 . . 89.03(9) ?
O2 S2 O3 . . 120.93(11) ?
O2 S2 N2 . . 109.30(10) ?
O3 S2 N2 . . 103.69(10) ?
O2 S2 C8 . . 107.99(10) ?
O3 S2 C8 . . 109.17(10) ?
N2 S2 C8 . . 104.56(10) ?
N2 N1 C1 . . 123.02(17) ?
N2 N1 S1 . . 119.29(14) ?
C1 N1 S1 . . 117.36(13) ?
N1 N2 S2 . . 119.16(15) ?
N1 N2 H2 . . 120.6(16) ?
S2 N2 H2 . . 114.6(16) ?
O1 C1 N1 . . 122.89(18) ?
O1 C1 C2 . . 129.65(18) ?
N1 C1 C2 . . 107.45(17) ?
C3 C2 C7 . . 120.20(18) ?
C3 C2 C1 . . 126.50(18) ?
C7 C2 C1 . . 113.30(17) ?
C4 C3 C2 . . 119.2(2) ?
C4 C3 H3 . . 120.4 ?
C2 C3 H3 . . 120.4 ?
C3 C4 C5 . . 120.1(2) ?
C3 C4 H4 . . 119.9 ?
C5 C4 H4 . . 119.9 ?
C6 C5 C4 . . 122.3(2) ?
C6 C5 H5 . . 118.8 ?
C4 C5 H5 . . 118.8 ?
C5 C6 C7 . . 117.5(2) ?
C5 C6 H6 . . 121.3 ?
C7 C6 H6 . . 121.3 ?
C2 C7 C6 . . 120.65(19) ?
C2 C7 S1 . . 112.83(15) ?
C6 C7 S1 . . 126.50(17) ?
C13 C8 C9 . . 120.0(2) ?
C13 C8 S2 . . 119.47(17) ?
C9 C8 S2 . . 120.50(18) ?
C8 C9 C10 . . 118.6(2) ?
C8 C9 H9 . . 120.7 ?
C10 C9 H9 . . 120.7 ?
C11 C10 C9 . . 122.7(2) ?
C11 C10 H10 . . 118.7 ?
C9 C10 H10 . . 118.7 ?
C10 C11 C12 . . 117.1(2) ?
C10 C11 C14 . . 121.4(3) ?
C12 C11 C14 . . 121.5(3) ?
C13 C12 C11 . . 121.5(2) ?
C13 C12 H12 . . 119.3 ?
C11 C12 H12 . . 119.3 ?
C12 C13 C8 . . 120.2(2) ?
C12 C13 H13 . . 119.9 ?
C8 C13 H13 . . 119.9 ?
C11 C14 H14A . . 109.5 ?
C11 C14 H14B . . 109.5 ?
H14A C14 H14B . . 109.5 ?
C11 C14 H14C . . 109.5 ?
H14A C14 H14C . . 109.5 ?
H14B C14 H14C . . 109.5 ?

loop_
_geom_bond_atom_site_label_1
_geom_bond_atom_site_label_2
_geom_bond_site_symmetry_2
_geom_bond_distance
_geom_bond_publ_flag
S1 N1 . 1.7116(19) ?
S1 C7 . 1.721(2) ?
S2 O2 . 1.4175(16) ?
S2 O3 . 1.4205(15) ?
S2 N2 . 1.647(2) ?
S2 C8 . 1.751(2) ?
O1 C1 . 1.223(2) ?
N1 N2 . 1.364(2) ?
N1 C1 . 1.370(2) ?
N2 H2 . 0.844(9) ?
C1 C2 . 1.448(3) ?
C2 C3 . 1.385(3) ?
C2 C7 . 1.386(2) ?
C3 C4 . 1.355(3) ?
C3 H3 . 0.9300 ?
C4 C5 . 1.387(3) ?
C4 H4 . 0.9300 ?
C5 C6 . 1.356(3) ?
C5 H5 . 0.9300 ?
C6 C7 . 1.394(3) ?
C6 H6 . 0.9300 ?
C8 C13 . 1.364(3) ?
C8 C9 . 1.368(3) ?
C9 C10 . 1.380(3) ?
C9 H9 . 0.9300 ?
C10 C11 . 1.359(3) ?
C10 H10 . 0.9300 ?
C11 C12 . 1.378(3) ?
C11 C14 . 1.511(3) ?
C12 C13 . 1.364(3) ?
C12 H12 . 0.9300 ?
C13 H13 . 0.9300 ?
C14 H14A . 0.9600 ?
C14 H14B . 0.9600 ?
C14 H14C . 0.9600 ?

loop_
_geom_hbond_atom_site_label_D
_geom_hbond_atom_site_label_H
_geom_hbond_atom_site_label_A
_geom_hbond_site_symmetry_A
_geom_hbond_distance_DH
_geom_hbond_distance_HA
_geom_hbond_distance_DA
_geom_hbond_angle_DHA
N2 H2 O1 2_455 0.848(17) 1.948(17) 2.784(3) 168.3(15)
C6 H6 O2 1_655 0.93 2.56 3.492(3) 175

loop_
_cod_related_entry_id
_cod_related_entry_database
_cod_related_entry_code
1 ChemSpider 24741665
